data_9007435
loop_
_publ_author_name
'Baur, W. H.'

_publ_section_title
;
 "Uber die Verfeinerung der Kristallstrukturbestimmung einiger
 Vertreter des Rutiltyps: TiO~2~, SnO~2~, GeO~2~ und MgF~2~
;
_journal_issue 6
_journal_name_full 'Acta Crystallographica'
_journal_page_first 515
_journal_page_last 520
_journal_paper_doi 10.1107/S0365110X56001388
_journal_volume 9
_journal_year 1956
_chemical_formula_sum 'Ge O2'
_chemical_name_mineral Argutite
_space_group_IT_number 136
_symmetry_space_group_name_Hall '-P 4n 2n'
_symmetry_space_group_name_H-M 'P 42/m n m'
_cell_angle_alpha 90
_cell_angle_beta 90
_cell_angle_gamma 90
_cell_length_a 4.395
_cell_length_b 4.395
_cell_length_c 2.860
_cell_formula_units_Z 2
_cell_volume 55.244
_database_code_amcsd 0009164
_exptl_crystal_density_diffrn 6.289
_cod_database_code 9007435

loop_
_space_group_symop_operation_xyz
x,y,z
-y,-x,z
y,x,-z
1/2+y,1/2-x,1/2-z
1/2-y,1/2+x,1/2+z
1/2+x,1/2-y,1/2+z
1/2-x,1/2+y,1/2-z
x,y,-z
-x,-y,z
y,x,z
-y,-x,-z
1/2-y,1/2+x,1/2-z
1/2+y,1/2-x,1/2+z
1/2-x,1/2+y,1/2+z
1/2+x,1/2-y,1/2-z
-x,-y,-z

loop_
_atom_site_label
_atom_site_fract_x
_atom_site_fract_y
_atom_site_fract_z
Ge 0.00000 0.00000 0.00000
O 0.30700 0.30700 0.00000

loop_
_cod_related_entry_id
_cod_related_entry_database
_cod_related_entry_code
1 ChemSpider 10605912
2 AMCSD 0009164
